data_2210083
loop_
_publ_author_name
'Coumbarides, Gregory S.'
'Eames, Jason'
'Motevalli, Majid'
'Malatesti, Nela'
'Yohannes, Yonas'

_publ_section_title (+)-(4<i>R</i>,5<i>S</i>)-4-Methyl-5-phenyl-3-[2(<i>S</i>)-phenylpropionyl]oxazolidin-2-one
_journal_coeditor_code BI2029
_journal_issue 9
_journal_name_full 'Acta Crystallographica Section E'
_journal_page_first o4032
_journal_page_last o4034
_journal_paper_doi 10.1107/S1600536806031813
_journal_volume 62
_journal_year 2006
_chemical_formula_iupac 'C19 H19 N O3'
_chemical_formula_moiety 'C19 H19 N O3'
_chemical_formula_sum 'C19 H19 N O3'
_chemical_formula_weight 309.35
_chemical_name_systematic
;
(+)-(4<i>R</i>,5<i>S</i>)-4-Methyl-5-phenyl-3-[-2(<i>S</i>)-phenylpropionyl]-
oxazolidin-2-one
;
_space_group_IT_number 4
_symmetry_cell_setting monoclinic
_symmetry_space_group_name_Hall 'P 2yb'
_symmetry_space_group_name_H-M 'P 1 21 1'
_atom_sites_solution_hydrogens geom
_atom_sites_solution_primary direct
_atom_sites_solution_secondary difmap
_cell_angle_alpha 90.00
_cell_angle_beta 104.02(6)
_cell_angle_gamma 90.00
_cell_formula_units_Z 2
_cell_length_a 14.757(2)
_cell_length_b 6.069(2)
_cell_length_c 9.109(4)
_cell_measurement_reflns_used 25
_cell_measurement_temperature 160(2)
_cell_measurement_theta_max 13.0
_cell_measurement_theta_min 9.7
_cell_volume 791.5(5)
_computing_cell_refinement CAD-4/PC
_computing_data_collection 'CAD-4/PC (Enraf--Nonius, 1994)'
_computing_data_reduction 'XCAD4 (Harms & Wocadlo, 1995)'
_computing_molecular_graphics 'ORTEP-3 for Windows (Farrugia, 1997)'
_computing_publication_material 'WinGX (Farrugia, 1999)'
_computing_structure_refinement 'SHELXL97 (Sheldrick, 1997)'
_computing_structure_solution 'SHELXS97 (Sheldrick, 1997)'
_diffrn_ambient_temperature 160(2)
_diffrn_measured_fraction_theta_full 0.988
_diffrn_measured_fraction_theta_max 0.988
_diffrn_measurement_device_type 'Enraf--Nonius CAD-4'
_diffrn_measurement_method \w/2\q
_diffrn_radiation_monochromator graphite
_diffrn_radiation_source 'fine-focus sealed tube'
_diffrn_radiation_type MoK\a
_diffrn_radiation_wavelength 0.71073
_diffrn_reflns_av_R_equivalents 0.0086
_diffrn_reflns_av_sigmaI/netI 0.0146
_diffrn_reflns_limit_h_max 17
_diffrn_reflns_limit_h_min -16
_diffrn_reflns_limit_k_max 7
_diffrn_reflns_limit_k_min 0
_diffrn_reflns_limit_l_max 0
_diffrn_reflns_limit_l_min -10
_diffrn_reflns_number 1623
_diffrn_reflns_theta_full 25.05
_diffrn_reflns_theta_max 25.05
_diffrn_reflns_theta_min 1.42
_diffrn_standards_decay_% 0
_diffrn_standards_interval_count 100
_diffrn_standards_interval_time 60
_diffrn_standards_number 4
_exptl_absorpt_coefficient_mu 0.088
_exptl_absorpt_correction_type none
_exptl_crystal_colour colourless
_exptl_crystal_density_diffrn 1.298
_exptl_crystal_density_method 'not measured'
_exptl_crystal_description prism
_exptl_crystal_F_000 328
_exptl_crystal_size_max 0.40
_exptl_crystal_size_mid 0.30
_exptl_crystal_size_min 0.20
_refine_diff_density_max 0.131
_refine_diff_density_min -0.227
_refine_ls_abs_structure_details
;
assigned on the basis of known starting material
;
_refine_ls_extinction_method none
_refine_ls_goodness_of_fit_ref 1.061
_refine_ls_hydrogen_treatment constr
_refine_ls_matrix_type full
_refine_ls_number_parameters 210
_refine_ls_number_reflns 1521
_refine_ls_number_restraints 1
_refine_ls_restrained_S_all 1.060
_refine_ls_R_factor_all 0.0311
_refine_ls_R_factor_gt 0.0283
_refine_ls_shift/su_max 0.000
_refine_ls_shift/su_mean 0.000
_refine_ls_structure_factor_coef Fsqd
_refine_ls_weighting_details 'calc w=1/[\s^2^(Fo^2^)+(0.0487P)^2^+0.119P] where P=(Fo^2^+2Fc^2^)/3'
_refine_ls_weighting_scheme calc
_refine_ls_wR_factor_gt 0.0733
_refine_ls_wR_factor_ref 0.0750
_reflns_number_gt 1449
_reflns_number_total 1521
_reflns_threshold_expression I>2\s(I)
_cod_data_source_file bi2029.cif
_cod_data_source_block I
_cod_original_sg_symbol_H-M 'P 21'
_cod_database_code 2210083
_cod_database_fobs_code 2210083

loop_
_symmetry_equiv_pos_as_xyz
'x, y, z'
'-x, y+1/2, -z'

loop_
_atom_site_type_symbol
_atom_site_label
_atom_site_fract_x
_atom_site_fract_y
_atom_site_fract_z
_atom_site_U_iso_or_equiv
_atom_site_adp_type
_atom_site_calc_flag
_atom_site_refinement_flags
_atom_site_occupancy
N N1 0.49725(10) -0.0506(3) 0.75171(16) 0.0223(4) Uani d . 1
O O1 0.36438(9) -0.1645(3) 0.80375(14) 0.0288(3) Uani d . 1
O O2 0.49467(11) -0.2176(3) 0.98430(16) 0.0292(3) Uani d . 1
O O3 0.61111(9) 0.1127(3) 0.66406(15) 0.0304(4) Uani d . 1
C C1 0.42346(13) 0.0405(3) 0.6275(2) 0.0228(4) Uani d . 1
H H1A 0.4394 0.0154 0.5282 0.027 Uiso calc R 1
C C2 0.34228(13) -0.1103(3) 0.6418(2) 0.0241(4) Uani d . 1
H H2A 0.3448 -0.2483 0.5830 0.029 Uiso calc R 1
C C3 0.45794(13) -0.1511(4) 0.8604(2) 0.0240(4) Uani d . 1
C C4 0.40795(14) 0.2829(4) 0.6495(2) 0.0290(5) Uani d . 1
H H4A 0.4663 0.3634 0.6553 0.043 Uiso calc R 1
H H4B 0.3879 0.3045 0.7435 0.043 Uiso calc R 1
H H4C 0.3596 0.3383 0.5639 0.043 Uiso calc R 1
C C5 0.24509(13) -0.0169(4) 0.5956(2) 0.0249(4) Uani d . 1
C C6 0.19350(13) -0.0559(4) 0.4484(2) 0.0271(4) Uani d . 1
H H6A 0.2190 -0.1435 0.3818 0.033 Uiso calc R 1
C C7 0.10495(14) 0.0336(4) 0.3992(2) 0.0317(5) Uani d . 1
H H7A 0.0700 0.0079 0.2985 0.038 Uiso calc R 1
C C8 0.06702(14) 0.1605(4) 0.4963(2) 0.0343(5) Uani d . 1
H H8A 0.0064 0.2221 0.4619 0.041 Uiso calc R 1
C C9 0.11767(14) 0.1972(4) 0.6431(3) 0.0359(5) Uani d . 1
H H9A 0.0916 0.2836 0.7096 0.043 Uiso calc R 1
C C10 0.20617(14) 0.1087(4) 0.6934(2) 0.0316(5) Uani d . 1
H H10A 0.2405 0.1333 0.7946 0.038 Uiso calc R 1
C C11 0.59155(12) -0.0054(3) 0.7605(2) 0.0227(4) Uani d . 1
C C12 0.66371(13) -0.1199(4) 0.8843(2) 0.0241(4) Uani d . 1
H H12A 0.6446 -0.1038 0.9818 0.029 Uiso calc R 1
C C13 0.75975(13) -0.0172(3) 0.9030(2) 0.0241(4) Uani d . 1
C C14 0.81250(13) -0.0474(4) 0.7946(2) 0.0275(4) Uani d . 1
H H14A 0.7872 -0.1311 0.7060 0.033 Uiso calc R 1
C C15 0.90074(13) 0.0432(4) 0.8157(2) 0.0311(5) Uani d . 1
H H15A 0.9355 0.0216 0.7417 0.037 Uiso calc R 1
C C16 0.93844(13) 0.1653(4) 0.9444(2) 0.0335(5) Uani d . 1
H H16A 0.9991 0.2273 0.9592 0.040 Uiso calc R 1
C C17 0.88689(14) 0.1966(4) 1.0521(2) 0.0349(5) Uani d . 1
H H17A 0.9124 0.2813 1.1402 0.042 Uiso calc R 1
C C18 0.79813(14) 0.1048(4) 1.0317(2) 0.0302(5) Uani d . 1
H H18A 0.7638 0.1258 1.1063 0.036 Uiso calc R 1
C C19 0.66362(14) -0.3671(4) 0.8450(2) 0.0311(5) Uani d . 1
H H19D 0.6039 -0.4327 0.8507 0.047 Uiso calc R 1
H H19A 0.7146 -0.4411 0.9171 0.047 Uiso calc R 1
H H19B 0.6723 -0.3845 0.7423 0.047 Uiso calc R 1

loop_
_atom_site_aniso_label
_atom_site_aniso_U_11
_atom_site_aniso_U_22
_atom_site_aniso_U_33
_atom_site_aniso_U_12
_atom_site_aniso_U_13
_atom_site_aniso_U_23
N1 0.0212(7) 0.0260(9) 0.0195(7) -0.0001(7) 0.0047(6) 0.0030(7)
O1 0.0235(7) 0.0334(8) 0.0295(7) -0.0010(7) 0.0067(5) 0.0069(7)
O2 0.0333(7) 0.0314(8) 0.0229(7) 0.0022(7) 0.0065(5) 0.0082(7)
O3 0.0266(7) 0.0378(9) 0.0270(7) -0.0020(7) 0.0071(5) 0.0087(7)
C1 0.0219(9) 0.0297(10) 0.0163(9) 0.0025(8) 0.0035(7) 0.0015(8)
C2 0.0254(10) 0.0244(11) 0.0217(9) -0.0001(8) 0.0039(7) -0.0035(8)
C3 0.0251(9) 0.0205(9) 0.0271(10) 0.0007(8) 0.0081(8) -0.0011(9)
C4 0.0274(10) 0.0289(11) 0.0284(10) -0.0003(9) 0.0023(8) 0.0060(9)
C5 0.0226(9) 0.0239(10) 0.0283(9) -0.0035(8) 0.0066(7) -0.0001(9)
C6 0.0253(9) 0.0266(11) 0.0298(9) -0.0039(9) 0.0072(8) -0.0026(9)
C7 0.0264(10) 0.0334(12) 0.0320(10) -0.0044(9) 0.0004(8) -0.0008(10)
C8 0.0239(9) 0.0338(12) 0.0445(11) 0.0018(10) 0.0071(8) 0.0047(11)
C9 0.0299(10) 0.0377(13) 0.0431(11) 0.0031(10) 0.0147(9) -0.0054(11)
C10 0.0290(10) 0.0373(13) 0.0288(10) 0.0006(10) 0.0076(8) -0.0030(10)
C11 0.0234(9) 0.0247(11) 0.0201(9) 0.0007(8) 0.0053(7) -0.0005(9)
C12 0.0232(9) 0.0273(11) 0.0213(9) 0.0013(8) 0.0045(7) 0.0018(8)
C13 0.0236(9) 0.0222(10) 0.0241(9) 0.0051(8) 0.0014(7) 0.0025(9)
C14 0.0260(9) 0.0297(11) 0.0249(9) 0.0017(9) 0.0028(7) -0.0011(9)
C15 0.0259(10) 0.0333(11) 0.0343(11) 0.0037(9) 0.0077(8) 0.0034(10)
C16 0.0246(9) 0.0299(11) 0.0424(11) -0.0010(10) 0.0013(8) 0.0012(11)
C17 0.0311(10) 0.0329(13) 0.0362(11) -0.0017(9) -0.0007(9) -0.0089(10)
C18 0.0288(10) 0.0315(13) 0.0290(10) 0.0041(9) 0.0046(8) -0.0037(9)
C19 0.0303(10) 0.0255(11) 0.0367(11) 0.0013(9) 0.0067(8) -0.0001(10)

loop_
_atom_type_symbol
_atom_type_description
_atom_type_scat_dispersion_real
_atom_type_scat_dispersion_imag
_atom_type_scat_source
C C 0.0033 0.0016 'International Tables Vol C Tables 4.2.6.8 and 6.1.1.4'
H H 0.0000 0.0000 'International Tables Vol C Tables 4.2.6.8 and 6.1.1.4'
N N 0.0061 0.0033 'International Tables Vol C Tables 4.2.6.8 and 6.1.1.4'
O O 0.0106 0.0060 'International Tables Vol C Tables 4.2.6.8 and 6.1.1.4'

loop_
_geom_angle_atom_site_label_1
_geom_angle_atom_site_label_2
_geom_angle_atom_site_label_3
_geom_angle
_geom_angle_publ_flag
C11 N1 C3 128.28(16) no
C11 N1 C1 120.59(16) no
C3 N1 C1 110.48(14) no
C3 O1 C2 109.10(15) no
N1 C1 C4 111.80(18) no
N1 C1 C2 99.06(15) no
C4 C1 C2 115.00(17) no
N1 C1 H1A 110.2 no
C4 C1 H1A 110.2 no
C2 C1 H1A 110.2 no
O1 C2 C5 109.26(16) no
O1 C2 C1 103.31(15) no
C5 C2 C1 117.49(17) no
O1 C2 H2A 108.8 no
C5 C2 H2A 108.8 no
C1 C2 H2A 108.8 no
O2 C3 O1 121.74(19) no
O2 C3 N1 129.92(18) no
O1 C3 N1 108.34(16) no
C1 C4 H4A 109.5 no
C1 C4 H4B 109.5 no
H4A C4 H4B 109.5 no
C1 C4 H4C 109.5 no
H4A C4 H4C 109.5 no
H4B C4 H4C 109.5 no
C6 C5 C10 119.57(18) no
C6 C5 C2 117.84(18) no
C10 C5 C2 122.59(17) no
C7 C6 C5 119.84(19) no
C7 C6 H6A 120.1 no
C5 C6 H6A 120.1 no
C6 C7 C8 120.37(19) no
C6 C7 H7A 119.8 no
C8 C7 H7A 119.8 no
C9 C8 C7 119.9(2) no
C9 C8 H8A 120.1 no
C7 C8 H8A 120.1 no
C8 C9 C10 120.2(2) no
C8 C9 H9A 119.9 no
C10 C9 H9A 119.9 no
C9 C10 C5 120.09(19) no
C9 C10 H10A 120.0 no
C5 C10 H10A 120.0 no
O3 C11 N1 118.56(17) no
O3 C11 C12 123.87(16) no
N1 C11 C12 117.44(17) no
C11 C12 C13 111.25(17) no
C11 C12 C19 108.15(16) no
C13 C12 C19 111.92(17) no
C11 C12 H12A 108.5 no
C13 C12 H12A 108.5 no
C19 C12 H12A 108.5 no
C18 C13 C14 118.69(18) no
C18 C13 C12 119.50(18) no
C14 C13 C12 121.78(18) no
C15 C14 C13 120.80(19) no
C15 C14 H14A 119.6 no
C13 C14 H14A 119.6 no
C14 C15 C16 120.12(19) no
C14 C15 H15A 119.9 no
C16 C15 H15A 119.9 no
C15 C16 C17 119.58(19) no
C15 C16 H16A 120.2 no
C17 C16 H16A 120.2 no
C16 C17 C18 120.5(2) no
C16 C17 H17A 119.7 no
C18 C17 H17A 119.7 no
C13 C18 C17 120.31(19) no
C13 C18 H18A 119.8 no
C17 C18 H18A 119.8 no
C12 C19 H19D 109.5 no
C12 C19 H19A 109.5 no
H19D C19 H19A 109.5 no
C12 C19 H19B 109.5 no
H19D C19 H19B 109.5 no
H19A C19 H19B 109.5 no

loop_
_geom_bond_atom_site_label_1
_geom_bond_atom_site_label_2
_geom_bond_distance
_geom_bond_publ_flag
N1 C11 1.402(2) no
N1 C3 1.403(3) no
N1 C1 1.475(2) no
O1 C3 1.354(2) no
O1 C2 1.469(2) no
O2 C3 1.197(2) no
O3 C11 1.222(2) no
C1 C4 1.510(3) no
C1 C2 1.538(3) no
C1 H1A 1.000 no
C2 C5 1.504(3) no
C2 H2A 1.000 no
C4 H4A 0.980 no
C4 H4B 0.980 no
C4 H4C 0.980 no
C5 C6 1.393(3) no
C5 C10 1.397(3) no
C6 C7 1.385(3) no
C6 H6A 0.950 no
C7 C8 1.389(3) no
C7 H7A 0.950 no
C8 C9 1.383(3) no
C8 H8A 0.950 no
C9 C10 1.384(3) no
C9 H9A 0.950 no
C10 H10A 0.950 no
C11 C12 1.519(3) no
C12 C13 1.520(3) no
C12 C19 1.542(3) no
C12 H12A 1.000 no
C13 C18 1.386(3) no
C13 C14 1.409(3) no
C14 C15 1.383(3) no
C14 H14A 0.950 no
C15 C16 1.385(3) no
C15 H15A 0.950 no
C16 C17 1.392(3) no
C16 H16A 0.950 no
C17 C18 1.394(3) no
C17 H17A 0.950 no
C18 H18A 0.950 no
C19 H19D 0.980 no
C19 H19A 0.980 no
C19 H19B 0.980 no

loop_
_geom_torsion_atom_site_label_1
_geom_torsion_atom_site_label_2
_geom_torsion_atom_site_label_3
_geom_torsion_atom_site_label_4
_geom_torsion
_geom_torsion_publ_flag
C11 N1 C1 C4 -75.0(2) no
C3 N1 C1 C4 96.5(2) no
C11 N1 C1 C2 163.36(17) no
C3 N1 C1 C2 -25.2(2) no
C3 O1 C2 C5 -152.44(17) no
C3 O1 C2 C1 -26.6(2) no
N1 C1 C2 O1 29.82(18) no
C4 C1 C2 O1 -89.5(2) no
N1 C1 C2 C5 150.16(16) no
C4 C1 C2 C5 30.9(3) no
C2 O1 C3 O2 -169.2(2) no
C2 O1 C3 N1 11.1(2) no
C11 N1 C3 O2 1.1(4) no
C1 N1 C3 O2 -169.5(2) no
C11 N1 C3 O1 -179.17(19) no
C1 N1 C3 O1 10.2(2) no
O1 C2 C5 C6 -148.48(18) no
C1 C2 C5 C6 94.3(2) no
O1 C2 C5 C10 32.6(3) no
C1 C2 C5 C10 -84.6(2) no
C10 C5 C6 C7 1.3(3) no
C2 C5 C6 C7 -177.71(19) no
C5 C6 C7 C8 -0.5(3) no
C6 C7 C8 C9 -0.3(4) no
C7 C8 C9 C10 0.3(4) no
C8 C9 C10 C5 0.5(4) no
C6 C5 C10 C9 -1.3(3) no
C2 C5 C10 C9 177.6(2) no
C3 N1 C11 O3 -169.1(2) no
C1 N1 C11 O3 0.8(3) no
C3 N1 C11 C12 15.0(3) no
C1 N1 C11 C12 -175.22(18) no
O3 C11 C12 C13 17.3(3) no
N1 C11 C12 C13 -166.97(16) no
O3 C11 C12 C19 -106.0(2) no
N1 C11 C12 C19 69.7(2) no
C11 C12 C13 C18 109.8(2) no
C19 C12 C13 C18 -129.1(2) no
C11 C12 C13 C14 -72.0(2) no
C19 C12 C13 C14 49.1(2) no
C18 C13 C14 C15 -0.2(3) no
C12 C13 C14 C15 -178.4(2) no
C13 C14 C15 C16 0.0(3) no
C14 C15 C16 C17 -0.2(3) no
C15 C16 C17 C18 0.5(4) no
C14 C13 C18 C17 0.5(3) no
C12 C13 C18 C17 178.76(19) no
C16 C17 C18 C13 -0.7(3) no

loop_
_cod_related_entry_id
_cod_related_entry_database
_cod_related_entry_code
1 ChemSpider 21178895
